data_1550020
loop_
_publ_author_name
'Mao, Zhu'
'Yang, Zhan'
'Fan, Zhenguo'
'Ubba, Eethamukkala'
'Li, Wenlang'
'Li, Yang'
'Zhao, Juan'
'Yang, Zhiyong'
'Aldred, Matthew Phillip'
'Chi, Zhenguo'

_publ_section_title
;
 Methylation-effect in Prolonging the Pure Organic Room Temperature
 Phosphorescence Lifetime
;
_journal_name_full 'Chemical Science'
_journal_paper_doi 10.1039/C8SC03019G
_journal_year 2018
_chemical_formula_moiety 'C25 H19 N O2 S'
_chemical_formula_sum 'C25 H19 N O2 S'
_chemical_formula_weight 397.47
_chemical_name_systematic 1M
_space_group_crystal_system monoclinic
_space_group_IT_number 14
_space_group_name_Hall '-P 2ybc'
_space_group_name_H-M_alt 'P 1 21/c 1'
_symmetry_space_group_name_Hall '-P 2ybc'
_symmetry_space_group_name_H-M 'P 1 21/c 1'
_atom_sites_solution_hydrogens geom
_atom_sites_solution_primary dual
_audit_creation_date 2017-06-19
_audit_creation_method
;
Olex2 1.2
(compiled 2016.09.09 svn.r3337 for OlexSys, GUI svn.r5227)
;
_audit_update_record
;
2018-03-28 deposited with the CCDC.
2018-10-01 downloaded from the CCDC.
;
_cell_angle_alpha 90
_cell_angle_beta 107.105(2)
_cell_angle_gamma 90
_cell_formula_units_Z 4
_cell_length_a 13.4762(3)
_cell_length_b 15.1134(3)
_cell_length_c 10.0992(2)
_cell_measurement_reflns_used 4180
_cell_measurement_temperature 150.00(10)
_cell_measurement_theta_max 74.0420
_cell_measurement_theta_min 5.4210
_cell_volume 1965.93(7)
_computing_cell_refinement 'CrysAlisPro 1.171.38.43 (Rigaku OD, 2015)'
_computing_data_collection 'CrysAlisPro 1.171.38.43 (Rigaku OD, 2015)'
_computing_data_reduction 'CrysAlisPro 1.171.38.43 (Rigaku OD, 2015)'
_computing_molecular_graphics 'Olex2 (Dolomanov et al., 2009)'
_computing_publication_material 'Olex2 (Dolomanov et al., 2009)'
_computing_structure_refinement 'ShelXL (Sheldrick, 2015)'
_computing_structure_solution 'ShelXT (Sheldrick, 2015)'
_diffrn_ambient_environment N~2~
_diffrn_ambient_temperature 150.00(10)
_diffrn_detector 'CCD plate'
_diffrn_detector_area_resol_mean 5.2913
_diffrn_detector_type AtlasS2
_diffrn_measured_fraction_theta_full 0.999
_diffrn_measured_fraction_theta_max 0.975
_diffrn_measurement_details
;
List of Runs (angles in degrees, time in seconds):

  # Type    Start    End  Width  t~exp~   \w     \q     \k     \f   Frames
#--------------------------------------------------------------------------
  1  \w    -37.00  29.00   1.00    1.00    --  -41.64  57.00  30.00   66
  2  \w    -64.00 -34.00   1.00    1.00    --  -41.64  37.00-120.00   30
  3  \w     36.00  90.00   1.00    1.00    --   41.64-125.00-180.00   54
  4  \w    111.00 138.00   1.00    2.27    --  108.42 -77.00-180.00   27
  5  \w     43.00 135.00   1.00    2.27    --  108.42 -61.00  30.00   92
  6  \w     74.00 101.00   1.00    2.27    --  108.42 -94.00  60.00   27
  7  \w     26.00  84.00   1.00    2.27    --  108.42 -94.00  30.00   58
  8  \w     90.00 168.00   1.00    2.27    --  108.42  45.00 150.00   78
  9  \w     95.00 178.00   1.00    2.27    --  108.42 125.00  30.00   83
 10  \w     94.00 131.00   1.00    2.27    --  108.42 125.00 -30.00   37
 11  \w     32.00  85.00   1.00    2.27    --  108.42 -77.00-180.00   53
 12  \w   -113.00 -16.00   1.00    1.00    --  -41.64 -57.00-150.00   97
;
_diffrn_measurement_device 'four-circle diffractometer'
_diffrn_measurement_device_type 'SuperNova, Dual, Cu at zero, AtlasS2'
_diffrn_measurement_method '\w scans'
_diffrn_orient_matrix_type 'CrysAlisPro convention (1999,Acta A55,543-557)'
_diffrn_orient_matrix_UB_11 -0.1106335000
_diffrn_orient_matrix_UB_12 -0.0387530000
_diffrn_orient_matrix_UB_13 -0.0475602000
_diffrn_orient_matrix_UB_21 0.0406082000
_diffrn_orient_matrix_UB_22 -0.0870832000
_diffrn_orient_matrix_UB_23 0.0760467000
_diffrn_orient_matrix_UB_31 -0.0207402000
_diffrn_orient_matrix_UB_32 0.0360966000
_diffrn_orient_matrix_UB_33 0.1319416000
_diffrn_radiation_monochromator mirror
_diffrn_radiation_probe x-ray
_diffrn_radiation_type CuK\a
_diffrn_radiation_wavelength 1.54184
_diffrn_reflns_av_R_equivalents 0.0277
_diffrn_reflns_av_unetI/netI 0.0355
_diffrn_reflns_Laue_measured_fraction_full 0.999
_diffrn_reflns_Laue_measured_fraction_max 0.975
_diffrn_reflns_limit_h_max 15
_diffrn_reflns_limit_h_min -16
_diffrn_reflns_limit_k_max 18
_diffrn_reflns_limit_k_min -13
_diffrn_reflns_limit_l_max 12
_diffrn_reflns_limit_l_min -10
_diffrn_reflns_number 8038
_diffrn_reflns_point_group_measured_fraction_full 0.999
_diffrn_reflns_point_group_measured_fraction_max 0.975
_diffrn_reflns_theta_full 67.684
_diffrn_reflns_theta_max 74.252
_diffrn_reflns_theta_min 3.431
_diffrn_source 'micro-focus sealed X-ray tube'
_diffrn_source_type 'SuperNova (Cu) X-ray Source'
_exptl_absorpt_coefficient_mu 1.630
_exptl_absorpt_correction_T_max 1.00000
_exptl_absorpt_correction_T_min 0.89051
_exptl_absorpt_correction_type multi-scan
_exptl_absorpt_process_details
;
CrysAlisPro 1.171.38.43 (Rigaku Oxford Diffraction, 2015)
Empirical absorption correction using spherical harmonics,
 implemented in SCALE3 ABSPACK scaling algorithm.
;
_exptl_crystal_colour colourless
_exptl_crystal_colour_primary colourless
_exptl_crystal_density_diffrn 1.343
_exptl_crystal_description plate
_exptl_crystal_F_000 832
_exptl_crystal_recrystallization_method 'Re-crystallisation from solvent: DCM'
_exptl_crystal_size_max 0.300
_exptl_crystal_size_mid 0.300
_exptl_crystal_size_min 0.030
_refine_diff_density_max 0.279
_refine_diff_density_min -0.466
_refine_diff_density_rms 0.051
_refine_ls_extinction_method none
_refine_ls_goodness_of_fit_ref 1.041
_refine_ls_hydrogen_treatment constr
_refine_ls_matrix_type full
_refine_ls_number_parameters 263
_refine_ls_number_reflns 3909
_refine_ls_number_restraints 0
_refine_ls_restrained_S_all 1.041
_refine_ls_R_factor_all 0.0424
_refine_ls_R_factor_gt 0.0386
_refine_ls_shift/su_max 0.000
_refine_ls_shift/su_mean 0.000
_refine_ls_structure_factor_coef Fsqd
_refine_ls_weighting_details 'w=1/[\s^2^(Fo^2^)+(0.0528P)^2^+0.7035P] where P=(Fo^2^+2Fc^2^)/3'
_refine_ls_weighting_scheme calc
_refine_ls_wR_factor_gt 0.0994
_refine_ls_wR_factor_ref 0.1034
_reflns_Friedel_coverage 0.000
_reflns_number_gt 3544
_reflns_number_total 3909
_reflns_threshold_expression 'I > 2\s(I)'
_cod_data_source_file c8sc03019g2.cif
_cod_data_source_block 17061905
_cod_database_code 1550020
_chemical_oxdiff_formula CHONS
_chemical_oxdiff_usercomment CH3SCz-D
_shelx_space_group_comment
;
The symmetry employed for this shelxl refinement is uniquely defined
by the following loop, which should always be used as a source of
symmetry information in preference to the above space-group names.
They are only intended as comments.
;
_reflns_odcompleteness_completeness 99.95
_reflns_odcompleteness_iscentric 1
_reflns_odcompleteness_theta 66.97
_olex2_refinement_description
;
1. Fixed Uiso
 At 1.2 times of:
  All C(H) groups
 At 1.5 times of:
  All C(H,H,H) groups
2.a Aromatic/amide H refined with riding coordinates:
 C007(H007), C008(H008), C009(H009), C00B(H00B), C00C(H00C), C00E(H00E),
 C00J(H00J), C00K(H00K), C00M(H00M), C00N(H00N), C00O(H00O), C00P(H00P),
 C00Q(H00Q), C00R(H00R), C00S(H00S), C00T(H00T)
2.b Idealised Me refined as rotating group:
 C00L(H00A,H00D,H00F)
;
_shelx_shelxl_version_number 2014/7
_olex2_submission_special_instructions 'No special instructions were received'
_oxdiff_exptl_absorpt_empirical_details
;
Empirical correction (ABSPACK) includes:
- Absorption correction using spherical harmonics
- Frame scaling
;
_oxdiff_exptl_absorpt_empirical_full_max 1.528
_oxdiff_exptl_absorpt_empirical_full_min 0.725

loop_
_space_group_symop_operation_xyz
'x, y, z'
'-x, y+1/2, -z+1/2'
'-x, -y, -z'
'x, -y-1/2, z-1/2'

loop_
_atom_site_label
_atom_site_type_symbol
_atom_site_fract_x
_atom_site_fract_y
_atom_site_fract_z
_atom_site_U_iso_or_equiv
_atom_site_adp_type
_atom_site_occupancy
_atom_site_site_symmetry_order
_atom_site_calc_flag
_atom_site_refinement_flags_posn
S001 S 0.07531(3) 0.31827(2) 0.41487(3) 0.01770(11) Uani 1 1 d .
O002 O 0.07288(9) 0.35874(7) 0.54332(10) 0.0242(2) Uani 1 1 d .
O003 O 0.04460(8) 0.22715(7) 0.38881(11) 0.0240(2) Uani 1 1 d .
N004 N 0.49917(10) 0.35707(10) 0.35536(14) 0.0278(3) Uani 1 1 d .
C005 C -0.11165(11) 0.48299(10) 0.05164(15) 0.0210(3) Uani 1 1 d .
C006 C -0.00032(11) 0.38198(9) 0.27631(14) 0.0180(3) Uani 1 1 d .
C007 C -0.03544(11) 0.34286(10) 0.14614(15) 0.0202(3) Uani 1 1 d .
H007 H -0.0223 0.2835 0.1340 0.024 Uiso 1 1 calc R
C008 C 0.23272(11) 0.27443(10) 0.30809(15) 0.0214(3) Uani 1 1 d .
H008 H 0.1870 0.2327 0.2558 0.026 Uiso 1 1 calc R
C009 C -0.07555(12) 0.52034(10) 0.18349(16) 0.0230(3) Uani 1 1 d .
H009 H -0.0896 0.5795 0.1962 0.028 Uiso 1 1 calc R
C00A C 0.20307(11) 0.32810(10) 0.40248(14) 0.0192(3) Uani 1 1 d .
C00B C 0.27006(12) 0.39118(10) 0.48080(16) 0.0242(3) Uani 1 1 d .
H00B H 0.2492 0.4267 0.5430 0.029 Uiso 1 1 calc R
C00C C -0.09050(11) 0.39409(11) 0.03482(15) 0.0223(3) Uani 1 1 d .
H00C H -0.1138 0.3686 -0.0527 0.027 Uiso 1 1 calc R
C00D C 0.59307(12) 0.35641(11) 0.46300(18) 0.0262(3) Uani 1 1 d .
C00E C 0.36847(13) 0.40064(11) 0.46518(17) 0.0268(3) Uani 1 1 d .
H00E H 0.4140 0.4426 0.5172 0.032 Uiso 1 1 calc R
C00F C 0.52185(13) 0.36746(11) 0.22915(18) 0.0277(3) Uani 1 1 d .
C00G C 0.39904(12) 0.34732(11) 0.37146(16) 0.0238(3) Uani 1 1 d .
C00H C 0.67522(13) 0.36729(11) 0.40517(18) 0.0286(4) Uani 1 1 d .
C00I C 0.63019(13) 0.37541(11) 0.25703(19) 0.0296(4) Uani 1 1 d .
C00J C -0.01912(12) 0.47070(10) 0.29581(15) 0.0213(3) Uani 1 1 d .
H00J H 0.0058 0.4964 0.3830 0.026 Uiso 1 1 calc R
C00K C 0.33107(12) 0.28424(11) 0.29334(15) 0.0236(3) Uani 1 1 d .
H00K H 0.3519 0.2487 0.2312 0.028 Uiso 1 1 calc R
C00L C -0.17293(13) 0.53720(11) -0.06983(16) 0.0281(3) Uani 1 1 d .
H00A H -0.2452 0.5226 -0.0909 0.042 Uiso 1 1 calc GR
H00D H -0.1493 0.5247 -0.1488 0.042 Uiso 1 1 calc GR
H00F H -0.1633 0.5989 -0.0474 0.042 Uiso 1 1 calc GR
C00M C 0.45488(14) 0.37193(12) 0.09513(18) 0.0331(4) Uani 1 1 d .
H00M H 0.3834 0.3667 0.0774 0.040 Uiso 1 1 calc R
C00N C 0.61014(13) 0.34278(12) 0.60398(18) 0.0302(4) Uani 1 1 d .
H00N H 0.5552 0.3351 0.6411 0.036 Uiso 1 1 calc R
C00O C 0.67258(15) 0.38736(13) 0.1480(2) 0.0381(4) Uani 1 1 d .
H00O H 0.7440 0.3923 0.1648 0.046 Uiso 1 1 calc R
C00P C 0.79516(14) 0.35305(13) 0.6321(2) 0.0391(4) Uani 1 1 d .
H00P H 0.8629 0.3524 0.6906 0.047 Uiso 1 1 calc R
C00Q C 0.77783(13) 0.36585(13) 0.4921(2) 0.0365(4) Uani 1 1 d .
H00Q H 0.8332 0.3734 0.4558 0.044 Uiso 1 1 calc R
C00R C 0.49963(17) 0.38466(13) -0.0113(2) 0.0393(4) Uani 1 1 d .
H00R H 0.4570 0.3885 -0.1021 0.047 Uiso 1 1 calc R
C00S C 0.60667(17) 0.39180(13) 0.0148(2) 0.0420(5) Uani 1 1 d .
H00S H 0.6341 0.3997 -0.0588 0.050 Uiso 1 1 calc R
C00T C 0.71268(14) 0.34105(13) 0.6874(2) 0.0355(4) Uani 1 1 d .
H00T H 0.7266 0.3317 0.7821 0.043 Uiso 1 1 calc R

loop_
_atom_site_aniso_label
_atom_site_aniso_U_11
_atom_site_aniso_U_22
_atom_site_aniso_U_33
_atom_site_aniso_U_23
_atom_site_aniso_U_13
_atom_site_aniso_U_12
S001 0.01852(19) 0.01759(19) 0.01755(18) 0.00168(12) 0.00619(13) 0.00081(12)
O002 0.0282(6) 0.0277(6) 0.0181(5) 0.0010(4) 0.0090(4) 0.0032(4)
O003 0.0253(5) 0.0181(5) 0.0298(5) 0.0032(4) 0.0103(4) -0.0006(4)
N004 0.0189(6) 0.0350(8) 0.0295(7) 0.0009(6) 0.0072(5) -0.0020(5)
C005 0.0150(7) 0.0247(7) 0.0237(7) 0.0049(6) 0.0059(5) -0.0007(6)
C006 0.0160(6) 0.0195(7) 0.0195(6) 0.0023(5) 0.0067(5) -0.0008(5)
C007 0.0181(7) 0.0194(7) 0.0233(7) -0.0017(6) 0.0064(5) 0.0005(6)
C008 0.0198(7) 0.0227(7) 0.0205(7) -0.0004(6) 0.0041(5) -0.0001(6)
C009 0.0260(8) 0.0176(7) 0.0265(7) 0.0015(6) 0.0096(6) 0.0011(6)
C00A 0.0175(7) 0.0198(7) 0.0198(7) 0.0026(5) 0.0047(5) 0.0023(5)
C00B 0.0234(8) 0.0229(7) 0.0263(7) -0.0032(6) 0.0076(6) 0.0003(6)
C00C 0.0189(7) 0.0276(8) 0.0190(7) -0.0024(6) 0.0037(5) 0.0002(6)
C00D 0.0178(7) 0.0228(8) 0.0371(8) -0.0040(6) 0.0067(6) -0.0022(6)
C00E 0.0236(8) 0.0238(8) 0.0316(8) -0.0039(6) 0.0058(6) -0.0033(6)
C00F 0.0261(8) 0.0260(8) 0.0343(8) 0.0003(7) 0.0140(7) -0.0005(6)
C00G 0.0175(7) 0.0259(8) 0.0278(7) 0.0031(6) 0.0066(6) 0.0007(6)
C00H 0.0229(8) 0.0228(7) 0.0421(9) -0.0071(7) 0.0126(7) -0.0025(6)
C00I 0.0247(8) 0.0249(8) 0.0424(9) -0.0039(7) 0.0152(7) -0.0037(6)
C00J 0.0250(7) 0.0196(7) 0.0198(7) -0.0013(5) 0.0073(6) -0.0006(6)
C00K 0.0218(7) 0.0266(8) 0.0234(7) -0.0010(6) 0.0079(6) 0.0030(6)
C00L 0.0241(8) 0.0303(8) 0.0272(8) 0.0078(6) 0.0032(6) 0.0007(6)
C00M 0.0304(9) 0.0363(9) 0.0344(9) 0.0034(7) 0.0121(7) -0.0004(7)
C00N 0.0226(8) 0.0322(9) 0.0346(8) -0.0028(7) 0.0066(7) -0.0034(7)
C00O 0.0346(10) 0.0365(10) 0.0510(11) -0.0062(8) 0.0246(8) -0.0072(8)
C00P 0.0195(8) 0.0423(11) 0.0487(11) -0.0139(9) -0.0002(7) -0.0006(7)
C00Q 0.0203(8) 0.0353(9) 0.0551(11) -0.0123(8) 0.0126(8) -0.0038(7)
C00R 0.0471(11) 0.0384(10) 0.0350(9) 0.0030(8) 0.0162(8) -0.0024(8)
C00S 0.0511(12) 0.0386(10) 0.0470(11) -0.0019(8) 0.0312(9) -0.0083(9)
C00T 0.0273(9) 0.0376(9) 0.0376(9) -0.0072(8) 0.0032(7) -0.0010(7)

loop_
_atom_type_symbol
_atom_type_description
_atom_type_scat_dispersion_real
_atom_type_scat_dispersion_imag
_atom_type_scat_source
C C 0.0181 0.0091 'International Tables Vol C Tables 4.2.6.8 and 6.1.1.4'
H H 0.0000 0.0000 'International Tables Vol C Tables 4.2.6.8 and 6.1.1.4'
N N 0.0311 0.0180 'International Tables Vol C Tables 4.2.6.8 and 6.1.1.4'
O O 0.0492 0.0322 'International Tables Vol C Tables 4.2.6.8 and 6.1.1.4'
S S 0.3331 0.5567 'International Tables Vol C Tables 4.2.6.8 and 6.1.1.4'

loop_
_geom_angle_atom_site_label_1
_geom_angle_atom_site_label_2
_geom_angle_atom_site_label_3
_geom_angle
O002 S001 C006 108.82(7)
O002 S001 C00A 107.93(7)
O003 S001 O002 119.23(7)
O003 S001 C006 108.09(7)
O003 S001 C00A 107.51(7)
C006 S001 C00A 104.26(7)
C00D N004 C00G 125.68(14)
C00F N004 C00D 108.43(13)
C00F N004 C00G 125.88(14)
C009 C005 C00L 120.77(14)
C00C C005 C009 118.67(13)
C00C C005 C00L 120.56(14)
C007 C006 S001 118.44(11)
C00J C006 S001 120.23(11)
C00J C006 C007 121.23(13)
C006 C007 H007 120.6
C00C C007 C006 118.75(14)
C00C C007 H007 120.6
C00A C008 H008 120.4
C00K C008 H008 120.4
C00K C008 C00A 119.11(14)
C005 C009 H009 119.5
C00J C009 C005 121.02(14)
C00J C009 H009 119.5
C008 C00A S001 118.65(11)
C00B C00A S001 120.03(11)
C00B C00A C008 121.25(14)
C00A C00B H00B 120.4
C00E C00B C00A 119.25(14)
C00E C00B H00B 120.4
C005 C00C H00C 119.4
C007 C00C C005 121.27(14)
C007 C00C H00C 119.4
N004 C00D C00H 108.54(15)
C00N C00D N004 129.34(15)
C00N C00D C00H 122.02(15)
C00B C00E H00E 120.0
C00B C00E C00G 120.03(15)
C00G C00E H00E 120.0
N004 C00F C00I 108.52(15)
C00M C00F N004 129.56(15)
C00M C00F C00I 121.91(16)
C00E C00G N004 120.03(14)
C00E C00G C00K 120.20(14)
C00K C00G N004 119.77(14)
C00D C00H C00I 107.34(14)
C00Q C00H C00D 119.34(17)
C00Q C00H C00I 133.28(17)
C00F C00I C00H 107.14(15)
C00O C00I C00F 119.67(17)
C00O C00I C00H 133.18(17)
C006 C00J H00J 120.5
C009 C00J C006 119.05(14)
C009 C00J H00J 120.5
C008 C00K C00G 120.16(14)
C008 C00K H00K 119.9
C00G C00K H00K 119.9
C005 C00L H00A 109.5
C005 C00L H00D 109.5
C005 C00L H00F 109.5
H00A C00L H00D 109.5
H00A C00L H00F 109.5
H00D C00L H00F 109.5
C00F C00M H00M 121.5
C00F C00M C00R 117.00(17)
C00R C00M H00M 121.5
C00D C00N H00N 121.3
C00D C00N C00T 117.31(16)
C00T C00N H00N 121.3
C00I C00O H00O 120.6
C00S C00O C00I 118.78(17)
C00S C00O H00O 120.6
C00Q C00P H00P 119.5
C00Q C00P C00T 120.99(16)
C00T C00P H00P 119.5
C00H C00Q H00Q 120.6
C00P C00Q C00H 118.86(17)
C00P C00Q H00Q 120.6
C00M C00R H00R 119.2
C00M C00R C00S 121.65(19)
C00S C00R H00R 119.2
C00O C00S C00R 121.00(17)
C00O C00S H00S 119.5
C00R C00S H00S 119.5
C00N C00T C00P 121.46(18)
C00N C00T H00T 119.3
C00P C00T H00T 119.3

loop_
_geom_bond_atom_site_label_1
_geom_bond_atom_site_label_2
_geom_bond_distance
S001 O002 1.4433(10)
S001 O003 1.4397(11)
S001 C006 1.7565(14)
S001 C00A 1.7688(15)
N004 C00D 1.405(2)
N004 C00F 1.404(2)
N004 C00G 1.414(2)
C005 C009 1.396(2)
C005 C00C 1.394(2)
C005 C00L 1.504(2)
C006 C007 1.391(2)
C006 C00J 1.389(2)
C007 H007 0.9300
C007 C00C 1.387(2)
C008 H008 0.9300
C008 C00A 1.397(2)
C008 C00K 1.385(2)
C009 H009 0.9300
C009 C00J 1.386(2)
C00A C00B 1.389(2)
C00B H00B 0.9300
C00B C00E 1.388(2)
C00C H00C 0.9300
C00D C00H 1.405(2)
C00D C00N 1.389(2)
C00E H00E 0.9300
C00E C00G 1.394(2)
C00F C00I 1.408(2)
C00F C00M 1.390(2)
C00G C00K 1.395(2)
C00H C00I 1.445(3)
C00H C00Q 1.403(2)
C00I C00O 1.393(2)
C00J H00J 0.9300
C00K H00K 0.9300
C00L H00A 0.9600
C00L H00D 0.9600
C00L H00F 0.9600
C00M H00M 0.9300
C00M C00R 1.392(2)
C00N H00N 0.9300
C00N C00T 1.391(2)
C00O H00O 0.9300
C00O C00S 1.379(3)
C00P H00P 0.9300
C00P C00Q 1.377(3)
C00P C00T 1.395(3)
C00Q H00Q 0.9300
C00R H00R 0.9300
C00R C00S 1.392(3)
C00S H00S 0.9300
C00T H00T 0.9300

loop_
_geom_torsion_atom_site_label_1
_geom_torsion_atom_site_label_2
_geom_torsion_atom_site_label_3
_geom_torsion_atom_site_label_4
_geom_torsion
S001 C006 C007 C00C -176.61(11)
S001 C006 C00J C009 177.45(11)
S001 C00A C00B C00E -177.14(12)
O002 S001 C006 C007 -160.46(11)
O002 S001 C006 C00J 23.14(14)
O002 S001 C00A C008 163.07(11)
O002 S001 C00A C00B -20.01(14)
O003 S001 C006 C007 -29.61(13)
O003 S001 C006 C00J 153.99(12)
O003 S001 C00A C008 33.25(13)
O003 S001 C00A C00B -149.82(12)
N004 C00D C00H C00I 0.33(18)
N004 C00D C00H C00Q -177.86(15)
N004 C00D C00N C00T 176.69(17)
N004 C00F C00I C00H 1.49(19)
N004 C00F C00I C00O -179.35(16)
N004 C00F C00M C00R 178.53(18)
N004 C00G C00K C008 -179.78(14)
C005 C009 C00J C006 -1.3(2)
C006 S001 C00A C008 -81.34(13)
C006 S001 C00A C00B 95.59(13)
C006 C007 C00C C005 -0.6(2)
C007 C006 C00J C009 1.2(2)
C008 C00A C00B C00E -0.3(2)
C009 C005 C00C C007 0.5(2)
C00A S001 C006 C007 84.56(13)
C00A S001 C006 C00J -91.84(13)
C00A C008 C00K C00G -0.3(2)
C00A C00B C00E C00G 0.2(2)
C00B C00E C00G N004 179.87(14)
C00B C00E C00G C00K -0.1(2)
C00C C005 C009 C00J 0.5(2)
C00D N004 C00F C00I -1.31(18)
C00D N004 C00F C00M -179.98(18)
C00D N004 C00G C00E 51.9(2)
C00D N004 C00G C00K -128.14(17)
C00D C00H C00I C00F -1.12(19)
C00D C00H C00I C00O 179.89(19)
C00D C00H C00Q C00P 0.5(3)
C00D C00N C00T C00P 0.4(3)
C00E C00G C00K C008 0.2(2)
C00F N004 C00D C00H 0.59(18)
C00F N004 C00D C00N -175.91(17)
C00F N004 C00G C00E -129.35(17)
C00F N004 C00G C00K 50.7(2)
C00F C00I C00O C00S 0.5(3)
C00F C00M C00R C00S 0.6(3)
C00G N004 C00D C00H 179.56(15)
C00G N004 C00D C00N 3.1(3)
C00G N004 C00F C00I 179.73(15)
C00G N004 C00F C00M 1.1(3)
C00H C00D C00N C00T 0.6(3)
C00H C00I C00O C00S 179.39(19)
C00I C00F C00M C00R 0.0(3)
C00I C00H C00Q C00P -177.12(19)
C00I C00O C00S C00R 0.1(3)
C00J C006 C007 C00C -0.3(2)
C00K C008 C00A S001 177.27(11)
C00K C008 C00A C00B 0.4(2)
C00L C005 C009 C00J 179.95(14)
C00L C005 C00C C007 -179.02(14)
C00M C00F C00I C00H -179.72(16)
C00M C00F C00I C00O -0.6(3)
C00M C00R C00S C00O -0.6(3)
C00N C00D C00H C00I 177.14(16)
C00N C00D C00H C00Q -1.1(2)
C00Q C00H C00I C00F 176.72(18)
C00Q C00H C00I C00O -2.3(3)
C00Q C00P C00T C00N -0.9(3)
C00T C00P C00Q C00H 0.4(3)
